data_2230551
loop_
_publ_author_name
'Ma, Zhen'
'Cao, Yiqun'

_publ_section_title
;
 4-{2-[2-(4-Formylphenoxy)ethoxy]ethoxy}benzaldehyde
;
_journal_coeditor_code ZL2368
_journal_issue 6
_journal_name_full 'Acta Crystallographica Section E'
_journal_page_first o1503
_journal_paper_doi 10.1107/S1600536811018150
_journal_volume 67
_journal_year 2011
_chemical_formula_iupac 'C18 H18 O5'
_chemical_formula_moiety 'C18 H18 O5'
_chemical_formula_sum 'C18 H18 O5'
_chemical_formula_weight 314.32
_chemical_name_systematic
;
4-{2-[2-(4-Formylphenoxy)ethoxy]ethoxy}benzaldehyde
;
_space_group_IT_number 5
_symmetry_cell_setting monoclinic
_symmetry_space_group_name_Hall 'C 2y'
_symmetry_space_group_name_H-M 'C 1 2 1'
_atom_sites_solution_hydrogens geom
_atom_sites_solution_primary direct
_atom_sites_solution_secondary difmap
_audit_creation_method SHELXL-97
_cell_angle_alpha 90.00
_cell_angle_beta 113.253(7)
_cell_angle_gamma 90.00
_cell_formula_units_Z 2
_cell_length_a 15.309(2)
_cell_length_b 4.5653(6)
_cell_length_c 11.8332(15)
_cell_measurement_reflns_used 8239
_cell_measurement_temperature 298(2)
_cell_measurement_theta_max 33.17
_cell_measurement_theta_min 2.76
_cell_volume 759.85(18)
_computing_cell_refinement 'SAINT (Bruker, 2001)'
_computing_data_collection 'SMART (Bruker, 2001)'
_computing_data_reduction 'SAINT (Bruker, 2002)'
_computing_molecular_graphics 'SHELXTL (Sheldrick, 2008)'
_computing_publication_material 'SHELXL97 (Sheldrick, 2008)'
_computing_structure_refinement 'SHELXL97 (Sheldrick, 2008)'
_computing_structure_solution 'SHELXS97 (Sheldrick, 2008)'
_diffrn_ambient_temperature 298(2)
_diffrn_detector_area_resol_mean 0
_diffrn_measured_fraction_theta_full 0.973
_diffrn_measured_fraction_theta_max 0.973
_diffrn_measurement_device_type 'Bruekr SMART CCD area-detector'
_diffrn_measurement_method '\f and \w'
_diffrn_radiation_monochromator 'Graphite Monochromator'
_diffrn_radiation_source 'fine-focus sealed tube'
_diffrn_radiation_type MoK\a
_diffrn_radiation_wavelength 0.71073
_diffrn_reflns_av_R_equivalents 0.0264
_diffrn_reflns_av_sigmaI/netI 0.0206
_diffrn_reflns_limit_h_max 22
_diffrn_reflns_limit_h_min -22
_diffrn_reflns_limit_k_max 6
_diffrn_reflns_limit_k_min -6
_diffrn_reflns_limit_l_max 17
_diffrn_reflns_limit_l_min -18
_diffrn_reflns_number 8239
_diffrn_reflns_theta_full 33.17
_diffrn_reflns_theta_max 33.17
_diffrn_reflns_theta_min 2.76
_diffrn_standards_decay_% 0
_diffrn_standards_interval_count 0
_diffrn_standards_interval_time 0
_diffrn_standards_number 0
_exptl_absorpt_coefficient_mu 0.100
_exptl_absorpt_correction_T_max 0.9773
_exptl_absorpt_correction_T_min 0.9686
_exptl_absorpt_correction_type multi-scan
_exptl_absorpt_process_details '(SADABS; Sheldrick, 1996)'
_exptl_crystal_colour colorless
_exptl_crystal_density_diffrn 1.374
_exptl_crystal_density_method 'not measured'
_exptl_crystal_description Prism
_exptl_crystal_F_000 332
_exptl_crystal_size_max 0.32
_exptl_crystal_size_mid 0.26
_exptl_crystal_size_min 0.23
_refine_diff_density_max 0.345
_refine_diff_density_min -0.192
_refine_ls_goodness_of_fit_ref 1.071
_refine_ls_hydrogen_treatment constr
_refine_ls_matrix_type full
_refine_ls_number_parameters 105
_refine_ls_number_reflns 1566
_refine_ls_number_restraints 1
_refine_ls_restrained_S_all 1.071
_refine_ls_R_factor_all 0.0448
_refine_ls_R_factor_gt 0.0364
_refine_ls_shift/su_max 0.000
_refine_ls_shift/su_mean 0.000
_refine_ls_structure_factor_coef Fsqd
_refine_ls_weighting_details 'calc w=1/[\s^2^(Fo^2^)+(0.0634P)^2^+0.1116P] where P=(Fo^2^+2Fc^2^)/3'
_refine_ls_weighting_scheme calc
_refine_ls_wR_factor_gt 0.0964
_refine_ls_wR_factor_ref 0.1014
_reflns_number_gt 1374
_reflns_number_total 1566
_reflns_threshold_expression I>2sigma(I)
_cod_data_source_file zl2368.cif
_cod_data_source_block I
_cod_original_cell_volume 759.85(17)
_cod_original_sg_symbol_Hall C2y
_cod_original_sg_symbol_H-M 'C 2'
_cod_database_code 2230551
_cod_database_fobs_code 2230551

loop_
_symmetry_equiv_pos_as_xyz
'x, y, z'
'-x, y, -z'
'x+1/2, y+1/2, z'
'-x+1/2, y+1/2, -z'

loop_
_atom_site_type_symbol
_atom_site_label
_atom_site_fract_x
_atom_site_fract_y
_atom_site_fract_z
_atom_site_U_iso_or_equiv
_atom_site_adp_type
_atom_site_calc_flag
_atom_site_refinement_flags
_atom_site_occupancy
_atom_site_symmetry_multiplicity
_atom_site_disorder_assembly
_atom_site_disorder_group
O O2 0.11077(6) 0.9413(2) 0.36300(8) 0.0224(2) Uani d . 1 1 . .
O O3 0.0000 1.0762(3) 0.5000 0.0188(3) Uani d S 1 2 . .
C C8 0.01664(9) 1.0616(3) 0.30796(12) 0.0202(2) Uani d . 1 1 . .
H H8A -0.0303 0.9059 0.2837 0.024 Uiso calc R 1 1 . .
H H8B 0.0095 1.1751 0.2356 0.024 Uiso calc R 1 1 . .
C C2 0.21612(9) 0.3700(3) 0.17623(12) 0.0196(3) Uani d . 1 1 . .
C C5 0.14083(9) 0.7593(3) 0.29553(11) 0.0180(2) Uani d . 1 1 . .
C C4 0.23027(9) 0.6328(3) 0.35916(12) 0.0214(3) Uani d . 1 1 . .
H H4A 0.2646 0.6791 0.4414 0.026 Uiso calc R 1 1 . .
C C7 0.12779(9) 0.4969(3) 0.11397(12) 0.0219(3) Uani d . 1 1 . .
H H7A 0.0936 0.4503 0.0317 0.026 Uiso calc R 1 1 . .
C C1 0.25348(10) 0.1644(3) 0.11128(13) 0.0246(3) Uani d . 1 1 . .
H H1A 0.2136 0.1144 0.0313 0.029 Uiso calc R 1 1 . .
C C6 0.08902(9) 0.6923(3) 0.17174(11) 0.0207(3) Uani d . 1 1 . .
H H6A 0.0298 0.7767 0.1288 0.025 Uiso calc R 1 1 . .
O O1 0.33176(7) 0.0537(3) 0.15259(10) 0.0313(3) Uani d . 1 1 . .
C C9 0.00335(10) 1.2542(3) 0.40302(12) 0.0215(3) Uani d . 1 1 . .
H H9A 0.0556 1.3920 0.4353 0.026 Uiso calc R 1 1 . .
H H9B -0.0553 1.3645 0.3659 0.026 Uiso calc R 1 1 . .
C C3 0.26761(9) 0.4399(3) 0.30040(12) 0.0211(3) Uani d . 1 1 . .
H H3A 0.3270 0.3561 0.3431 0.025 Uiso calc R 1 1 . .

loop_
_atom_site_aniso_label
_atom_site_aniso_U_11
_atom_site_aniso_U_22
_atom_site_aniso_U_33
_atom_site_aniso_U_12
_atom_site_aniso_U_13
_atom_site_aniso_U_23
O2 0.0160(4) 0.0308(5) 0.0187(4) 0.0001(4) 0.0050(3) -0.0039(4)
O3 0.0237(6) 0.0179(6) 0.0170(6) 0.000 0.0105(5) 0.000
C8 0.0179(5) 0.0244(6) 0.0173(5) 0.0009(5) 0.0060(4) 0.0024(5)
C2 0.0208(6) 0.0204(6) 0.0186(6) -0.0009(5) 0.0088(5) 0.0009(5)
C5 0.0167(5) 0.0210(6) 0.0168(5) -0.0032(5) 0.0073(4) 0.0003(5)
C4 0.0173(5) 0.0288(7) 0.0159(5) -0.0016(5) 0.0040(4) -0.0003(5)
C7 0.0221(6) 0.0264(7) 0.0152(6) -0.0008(5) 0.0051(5) -0.0001(5)
C1 0.0291(6) 0.0239(6) 0.0212(6) 0.0019(5) 0.0105(5) 0.0006(5)
C6 0.0169(5) 0.0264(7) 0.0158(5) 0.0005(5) 0.0033(4) -0.0002(5)
O1 0.0307(5) 0.0330(6) 0.0315(6) 0.0073(5) 0.0136(4) -0.0004(5)
C9 0.0250(6) 0.0191(6) 0.0222(6) 0.0013(5) 0.0112(5) 0.0029(5)
C3 0.0165(5) 0.0257(6) 0.0195(6) 0.0003(5) 0.0055(4) 0.0025(5)

loop_
_atom_type_symbol
_atom_type_description
_atom_type_scat_dispersion_real
_atom_type_scat_dispersion_imag
_atom_type_scat_source
C C 0.0033 0.0016 'International Tables Vol C Tables 4.2.6.8 and 6.1.1.4'
H H 0.0000 0.0000 'International Tables Vol C Tables 4.2.6.8 and 6.1.1.4'
O O 0.0106 0.0060 'International Tables Vol C Tables 4.2.6.8 and 6.1.1.4'

loop_
_geom_angle_atom_site_label_1
_geom_angle_atom_site_label_2
_geom_angle_atom_site_label_3
_geom_angle_site_symmetry_1
_geom_angle_site_symmetry_3
_geom_angle
_geom_angle_publ_flag
C5 O2 C8 . . 118.79(10) ?
C9 O3 C9 2_556 . 110.38(15) ?
O2 C8 C9 . . 107.00(11) ?
O2 C8 H8A . . 110.3 ?
C9 C8 H8A . . 110.3 ?
O2 C8 H8B . . 110.3 ?
C9 C8 H8B . . 110.3 ?
H8A C8 H8B . . 108.6 ?
C7 C2 C3 . . 119.25(12) ?
C7 C2 C1 . . 119.35(12) ?
C3 C2 C1 . . 121.40(12) ?
O2 C5 C6 . . 124.66(12) ?
O2 C5 C4 . . 115.10(11) ?
C6 C5 C4 . . 120.24(12) ?
C3 C4 C5 . . 120.29(12) ?
C3 C4 H4A . . 119.9 ?
C5 C4 H4A . . 119.9 ?
C2 C7 C6 . . 121.53(12) ?
C2 C7 H7A . . 119.2 ?
C6 C7 H7A . . 119.2 ?
O1 C1 C2 . . 125.76(13) ?
O1 C1 H1A . . 117.1 ?
C2 C1 H1A . . 117.1 ?
C7 C6 C5 . . 118.66(12) ?
C7 C6 H6A . . 120.7 ?
C5 C6 H6A . . 120.7 ?
O3 C9 C8 . . 109.13(12) ?
O3 C9 H9A . . 109.9 ?
C8 C9 H9A . . 109.9 ?
O3 C9 H9B . . 109.9 ?
C8 C9 H9B . . 109.9 ?
H9A C9 H9B . . 108.3 ?
C4 C3 C2 . . 120.03(12) ?
C4 C3 H3A . . 120.0 ?
C2 C3 H3A . . 120.0 ?

loop_
_geom_bond_atom_site_label_1
_geom_bond_atom_site_label_2
_geom_bond_site_symmetry_2
_geom_bond_distance
_geom_bond_publ_flag
O2 C5 . 1.3528(16) ?
O2 C8 . 1.4357(15) ?
O3 C9 2_556 1.4235(16) ?
O3 C9 . 1.4235(16) ?
C8 C9 . 1.504(2) ?
C8 H8A . 0.9700 ?
C8 H8B . 0.9700 ?
C2 C7 . 1.3857(18) ?
C2 C3 . 1.4027(18) ?
C2 C1 . 1.465(2) ?
C5 C6 . 1.3967(17) ?
C5 C4 . 1.4004(18) ?
C4 C3 . 1.378(2) ?
C4 H4A . 0.9300 ?
C7 C6 . 1.3915(19) ?
C7 H7A . 0.9300 ?
C1 O1 . 1.2114(17) ?
C1 H1A . 0.9300 ?
C6 H6A . 0.9300 ?
C9 H9A . 0.9700 ?
C9 H9B . 0.9700 ?
C3 H3A . 0.9300 ?

loop_
_geom_hbond_atom_site_label_D
_geom_hbond_atom_site_label_H
_geom_hbond_atom_site_label_A
_geom_hbond_site_symmetry_A
_geom_hbond_distance_DH
_geom_hbond_distance_HA
_geom_hbond_distance_DA
_geom_hbond_angle_DHA
C9 H9B O1 3_465 0.97 2.58 3.3772(18) 139
C4 H4A O2 4_546 0.93 2.59 3.3434(16) 139
C8 H8B Cg 1_565 0.97 3.14 3.7172(14) 129

loop_
_geom_torsion_atom_site_label_1
_geom_torsion_atom_site_label_2
_geom_torsion_atom_site_label_3
_geom_torsion_atom_site_label_4
_geom_torsion_site_symmetry_1
_geom_torsion_site_symmetry_2
_geom_torsion_site_symmetry_3
_geom_torsion_site_symmetry_4
_geom_torsion
_geom_torsion_publ_flag
C5 O2 C8 C9 . . . . -179.71(11) ?
C8 O2 C5 C6 . . . . 4.4(2) ?
C8 O2 C5 C4 . . . . -174.93(12) ?
O2 C5 C4 C3 . . . . 178.97(12) ?
C6 C5 C4 C3 . . . . -0.4(2) ?
C3 C2 C7 C6 . . . . 0.1(2) ?
C1 C2 C7 C6 . . . . 179.68(12) ?
C7 C2 C1 O1 . . . . 174.98(15) ?
C3 C2 C1 O1 . . . . -5.4(2) ?
C2 C7 C6 C5 . . . . -0.3(2) ?
O2 C5 C6 C7 . . . . -178.83(13) ?
C4 C5 C6 C7 . . . . 0.5(2) ?
C9 O3 C9 C8 2_556 . . . 174.42(13) ?
O2 C8 C9 O3 . . . . -68.53(13) ?
C5 C4 C3 C2 . . . . 0.2(2) ?
C7 C2 C3 C4 . . . . 0.0(2) ?
C1 C2 C3 C4 . . . . -179.59(13) ?
